data_2011859
loop_
_publ_author_name
'Doma\'nski, Andrzej'
'Ejsmont, Krzysztof'
'Kyzio\/l, Janusz B.'
'Zaleski, Jacek'

_publ_section_title
;
 Two <i>trans</i>-4-aminoazoxybenzenes
;
_journal_issue 4
_journal_name_full 'Acta Crystallographica Section C'
_journal_page_first 467
_journal_page_last 470
_journal_paper_doi 10.1107/S0108270101000518
_journal_volume 57
_journal_year 2001
_chemical_formula_sum 'C12 H11 N3 O'
_chemical_formula_weight 213.24
_chemical_name_systematic
;
trans-1-(4-aminophenyl)-2-phenyldiazene 2-oxide
;
_space_group_IT_number 14
_symmetry_cell_setting monoclinic
_symmetry_space_group_name_Hall '-P 2yn'
_symmetry_space_group_name_H-M 'P 1 21/n 1'
_cell_angle_alpha 90
_cell_angle_beta 93.16(3)
_cell_angle_gamma 90
_cell_formula_units_Z 4
_cell_length_a 5.7330(10)
_cell_length_b 11.602(2)
_cell_length_c 16.038(3)
_cell_measurement_reflns_used 28
_cell_measurement_temperature 293(2)
_cell_measurement_theta_max 13
_cell_measurement_theta_min 8
_cell_volume 1065.1(3)
_computing_cell_refinement 'Kuma Diffraction Software'
_computing_data_collection 'Kuma Diffraction Software (Kuma, 1998)'
_computing_data_reduction 'Kuma Diffraction Software'
_computing_molecular_graphics 'SHELXTL (Sheldrick, 1990)'
_computing_publication_material SHELXL97
_computing_structure_refinement 'SHELXL97 (Sheldrick, 1997)'
_computing_structure_solution 'SHELXS97 (Sheldrick, 1997)'
_diffrn_ambient_temperature 293(2)
_diffrn_measured_fraction_theta_full .947
_diffrn_measured_fraction_theta_max .947
_diffrn_measurement_device_type 'Kuma KM-4'
_diffrn_measurement_method '\w/\q scans'
_diffrn_radiation_monochromator graphite
_diffrn_radiation_source 'fine-focus sealed tube'
_diffrn_radiation_type MoK\a
_diffrn_radiation_wavelength .71073
_diffrn_reflns_av_R_equivalents .024
_diffrn_reflns_av_sigmaI/netI .022
_diffrn_reflns_limit_h_max 6
_diffrn_reflns_limit_h_min -6
_diffrn_reflns_limit_k_max 0
_diffrn_reflns_limit_k_min -13
_diffrn_reflns_limit_l_max 19
_diffrn_reflns_limit_l_min -19
_diffrn_reflns_number 4164
_diffrn_reflns_theta_full 25.05
_diffrn_reflns_theta_max 25.05
_diffrn_reflns_theta_min 3.09
_diffrn_standards_decay_% .67
_diffrn_standards_interval_count 50
_diffrn_standards_number 2
_exptl_absorpt_coefficient_mu .089
_exptl_absorpt_correction_type none
_exptl_crystal_colour orange
_exptl_crystal_density_diffrn 1.330
_exptl_crystal_density_method 'not measured'
_exptl_crystal_description prism
_exptl_crystal_F_000 448
_exptl_crystal_size_max .7
_exptl_crystal_size_mid .6
_exptl_crystal_size_min .2
_refine_diff_density_max .22
_refine_diff_density_min -.25
_refine_ls_goodness_of_fit_ref 1.033
_refine_ls_hydrogen_treatment refall
_refine_ls_matrix_type full
_refine_ls_number_parameters 190
_refine_ls_number_reflns 1888
_refine_ls_number_restraints 0
_refine_ls_restrained_S_all 1.033
_refine_ls_R_factor_all .051
_refine_ls_R_factor_gt .037
_refine_ls_shift/su_max <0.001
_refine_ls_shift/su_mean .000
_refine_ls_structure_factor_coef Fsqd
_refine_ls_weighting_details 'calc w = 1/[\s^2^(Fo^2^)+(0.0736P)^2^+0.1764P] where P=(Fo^2^+2Fc^2^)/3'
_refine_ls_weighting_scheme calc
_refine_ls_wR_factor_ref .101
_reflns_number_gt 1480
_reflns_number_total 1888
_reflns_threshold_expression I>2\s(I)
_cod_data_source_file da1152.cif
_cod_data_source_block I
_cod_original_sg_symbol_H-M 'P 21/n'
_cod_database_code 2011859
_cod_database_fobs_code 2011859

loop_
_symmetry_equiv_pos_as_xyz
'x, y, z'
'-x+1/2, y+1/2, -z+1/2'
'-x, -y, -z'
'x-1/2, -y-1/2, z-1/2'

loop_
_atom_site_label
_atom_site_fract_x
_atom_site_fract_y
_atom_site_fract_z
_atom_site_U_iso_or_equiv
_atom_site_adp_type
_atom_site_calc_flag
_atom_site_refinement_flags
_atom_site_occupancy
_atom_site_disorder_assembly
_atom_site_disorder_group
_atom_site_type_symbol
O1 .2548(2) .30930(13) .11594(9) .0966(6) Uani d . 1 . . O
N1 .0834(2) .31672(11) .06282(7) .0485(3) Uani d . 1 . . N
N2 -.0788(2) .39013(10) .06244(7) .0445(3) Uani d . 1 . . N
N3 -.2063(3) .73408(15) .29746(10) .0697(5) Uani d . 1 . . N
C1 -.0835(2) .47497(12) .12451(8) .0410(3) Uani d . 1 . . C
C1' .0665(2) .23009(13) -.00289(9) .0462(4) Uani d . 1 . . C
C2 .0850(3) .50300(13) .18770(10) .0492(4) Uani d . 1 . . C
C2' .2487(3) .15477(17) -.00918(12) .0669(5) Uani d . 1 . . C
C3 .0439(3) .58957(14) .24344(10) .0518(4) Uani d . 1 . . C
C3' .2361(4) .07247(18) -.07149(13) .0765(6) Uani d . 1 . . C
C4 -.1636(3) .65113(13) .23948(9) .0479(4) Uani d . 1 . . C
C4' .0450(4) .06598(17) -.12593(13) .0733(5) Uani d . 1 . . C
C5 -.3316(3) .62343(14) .17657(10) .0515(4) Uani d . 1 . . C
C5' -.1347(4) .14192(18) -.11885(13) .0763(6) Uani d . 1 . . C
C6 -.2911(3) .53820(14) .12043(9) .0486(4) Uani d . 1 . . C
C6' -.1258(3) .22458(16) -.05703(11) .0611(5) Uani d . 1 . . C
H2 .230(3) .4641(15) .1919(10) .061(5) Uiso d . 1 . . H
H2' .382(4) .1598(17) .0265(12) .081(6) Uiso d . 1 . . H
H3 .163(3) .6091(15) .2838(10) .062(5) Uiso d . 1 . . H
H3' .360(4) .0215(19) -.0781(13) .090(7) Uiso d . 1 . . H
H4' .037(3) .0071(18) -.1683(12) .085(6) Uiso d . 1 . . H
H5 -.480(3) .6657(16) .1726(10) .068(5) Uiso d . 1 . . H
H5' -.271(4) .138(2) -.1561(13) .100(7) Uiso d . 1 . . H
H6 -.411(3) .5189(14) .0768(10) .062(5) Uiso d . 1 . . H
H6' -.258(3) .2780(17) -.0485(11) .081(6) Uiso d . 1 . . H
H31 -.084(4) .7602(18) .3269(14) .093(7) Uiso d . 1 . . H
H32 -.333(4) .779(2) .2878(13) .099(8) Uiso d . 1 . . H

loop_
_atom_site_aniso_label
_atom_site_aniso_U_11
_atom_site_aniso_U_22
_atom_site_aniso_U_33
_atom_site_aniso_U_12
_atom_site_aniso_U_13
_atom_site_aniso_U_23
O1 .0827(9) .0949(11) .1060(11) .0442(8) -.0514(8) -.0425(9)
N1 .0478(7) .0473(7) .0495(7) .0051(6) -.0058(5) .0016(6)
N2 .0466(7) .0443(7) .0424(6) .0041(5) .0003(5) .0041(5)
N3 .0648(10) .0759(11) .0679(10) .0066(9) -.0021(8) -.0275(8)
C1 .0451(7) .0398(7) .0380(7) -.0018(6) .0014(5) .0042(6)
C1' .0520(8) .0407(8) .0463(8) .0010(6) .0055(6) .0023(6)
C2 .0435(8) .0496(8) .0539(9) .0023(7) -.0036(6) .0004(7)
C2' .0644(11) .0652(11) .0703(11) .0177(9) -.0037(9) -.0084(9)
C3 .0477(8) .0555(9) .0509(8) -.0027(7) -.0080(7) -.0048(7)
C3' .0791(13) .0674(12) .0831(13) .0256(10) .0062(10) -.0152(11)
C4 .0495(8) .0479(9) .0464(8) -.0029(7) .0051(6) -.0020(7)
C4' .0845(13) .0639(12) .0717(12) .0073(10) .0053(10) -.0203(10)
C5 .0460(8) .0534(9) .0546(9) .0065(7) -.0006(7) -.0029(7)
C5' .0739(12) .0764(13) .0766(13) .0088(10) -.0127(10) -.0251(11)
C6 .0460(8) .0527(9) .0463(8) .0024(7) -.0060(6) -.0007(7)
C6' .0593(10) .0589(10) .0643(10) .0096(8) -.0039(8) -.0115(8)

loop_
_atom_type_symbol
_atom_type_description
_atom_type_scat_dispersion_real
_atom_type_scat_dispersion_imag
_atom_type_scat_source
C C .0033 .0016 'International Tables Vol C Tables 4.2.6.8 and 6.1.1.4'
H H .0000 .0000 'International Tables Vol C Tables 4.2.6.8 and 6.1.1.4'
N N .0061 .0033 'International Tables Vol C Tables 4.2.6.8 and 6.1.1.4'
O O .0106 .0060 'International Tables Vol C Tables 4.2.6.8 and 6.1.1.4'

loop_
_geom_angle_atom_site_label_1
_geom_angle_atom_site_label_2
_geom_angle_atom_site_label_3
_geom_angle
_geom_angle_publ_flag
N2 N1 O1 126.40(10) y
N2 N1 C1' 116.30(10) y
O1 N1 C1' 117.20(10) y
N1 N2 C1 120.90(10) y
C6 C1 C2 117.70(10) ?
C6 C1 N2 112.70(10) y
C2 C1 N2 129.70(10) y
C6' C1' C2' 121.0(2) ?
C6' C1' N1 120.70(10) y
C2' C1' N1 118.20(10) y
C3 C2 C1 120.30(10) ?
C1' C2' C3' 119.0(2) ?
C2 C3 C4 121.60(10) ?
C4' C3' C2' 120.6(2) ?
N3 C4 C3 121.00(10) ?
N3 C4 C5 120.80(10) ?
C3 C4 C5 118.10(10) ?
C3' C4' C5' 119.6(2) ?
C6 C5 C4 120.60(10) ?
C4' C5' C6' 120.7(2) ?
C5 C6 C1 121.70(10) ?
C1' C6' C5' 119.1(2) ?
C4 N3 H32 117.0(10) ?
C4 N3 H31 116.0(10) ?
H32 N3 H31 121(2) ?
C3 C2 H2 119.0(10) ?
C1 C2 H2 121.0(10) ?
C1' C2' H2' 121.0(10) ?
C3' C2' H2' 120.0(10) ?
C2 C3 H3 119.0(10) ?
C4 C3 H3 120.0(10) ?
C4' C3' H3' 119.0(10) ?
C2' C3' H3' 121.0(10) ?
C3' C4' H4' 120.0(10) ?
C5' C4' H4' 121.0(10) ?
C6 C5 H5 120.0(10) ?
C4 C5 H5 120.0(10) ?
C4' C5' H5' 121.0(10) ?
C6' C5' H5' 119.0(10) ?
C5 C6 H6 120.0(10) ?
C1 C6 H6 118.0(10) ?
C1' C6' H6' 119.0(10) ?
C5' C6' H6' 122.0(10) ?

loop_
_geom_bond_atom_site_label_1
_geom_bond_atom_site_label_2
_geom_bond_site_symmetry_2
_geom_bond_distance
_geom_bond_publ_flag
O1 N1 . 1.268(2) y
N1 N2 . 1.261(2) y
N1 C1' . 1.456(2) y
N2 C1 . 1.401(2) y
N3 C4 . 1.369(2) y
C1 C6 . 1.396(2) ?
C1 C2 . 1.399(2) ?
C1' C6' . 1.367(2) ?
C1' C2' . 1.370(2) ?
C2 C3 . 1.374(2) ?
C2' C3' . 1.381(3) ?
C3 C4 . 1.386(2) ?
C3' C4' . 1.365(3) ?
C4 C5 . 1.393(2) ?
C4' C5' . 1.365(3) ?
C5 C6 . 1.366(2) ?
C5' C6' . 1.378(2) ?
N3 H32 . .90(2) ?
N3 H31 . .88(2) ?
C2 H2 . .95(2) ?
C2' H2' . .93(2) ?
C3 H3 . .94(2) ?
C3' H3' . .93(2) ?
C4' H4' . .96(2) ?
C5 H5 . .98(2) ?
C5' H5' . .96(2) ?
C6 H6 . .98(2) ?
C6' H6' . .99(2) ?

loop_
_geom_hbond_atom_site_label_D
_geom_hbond_atom_site_label_H
_geom_hbond_atom_site_label_A
_geom_hbond_site_symmetry_A
_geom_hbond_distance_DH
_geom_hbond_distance_HA
_geom_hbond_distance_DA
_geom_hbond_angle_DHA
N3 H31 O1 2 .88(2) 2.13(2) 2.999(2) 171(2)

loop_
_geom_torsion_atom_site_label_1
_geom_torsion_atom_site_label_2
_geom_torsion_atom_site_label_3
_geom_torsion_atom_site_label_4
_geom_torsion
_geom_torsion_publ_flag
O1 N1 N2 C1 .0(2) ?
C1' N1 N2 C1 177.90(10) ?
N1 N2 C1 C6 -171.80(10) y
N1 N2 C1 C2 7.8(2) y
N2 N1 C1' C6' -5.2(2) y
O1 N1 C1' C6' 172.9(2) ?
N2 N1 C1' C2' 174.50(10) y
O1 N1 C1' C2' -7.4(2) ?
C6 C1 C2 C3 .3(2) ?
N2 C1 C2 C3 -179.30(10) ?
C6' C1' C2' C3' .1(3) ?
N1 C1' C2' C3' -179.6(2) ?
C1 C2 C3 C4 .3(2) ?
C1' C2' C3' C4' -.1(3) ?
C2 C3 C4 N3 177.3(2) ?
C2 C3 C4 C5 -.4(2) ?
C2' C3' C4' C5' .3(3) ?
N3 C4 C5 C6 -178.0(2) ?
C3 C4 C5 C6 -.3(2) ?
C3' C4' C5' C6' -.4(3) ?
C4 C5 C6 C1 1.0(2) ?
C2 C1 C6 C5 -1.0(2) ?
N2 C1 C6 C5 178.70(10) ?
C2' C1' C6' C5' -.2(3) ?
N1 C1' C6' C5' 179.5(2) ?
C4' C5' C6' C1' .4(3) ?

loop_
_cod_related_entry_id
_cod_related_entry_database
_cod_related_entry_code
1 ChemSpider 21134761
